data_4309713
loop_
_publ_author_name
'Li-Li Wen'
'Dong-Bin Dang'
'Chun-Ying Duan'
'Yi-Zhi Li'
'Zheng-Fang Tian'
'Qing-Jin Meng'

_publ_section_title
;
1D Helix, 2D Brick-Wall and Herringbone, and 3D Interpenetration
d10 Metal-Organic Framework Structures Assembled from
Pyridine-2,6-dicarboxylic AcidN-Oxide
;
_journal_name_full 'Inorganic Chemistry'
_journal_page_first 7161
_journal_page_last 7170
_journal_paper_doi 10.1021/ic0509985
_journal_volume 44
_journal_year 2005
_chemical_formula_moiety ' C21 H17 N5 O5 Zn'
_chemical_formula_sum 'C21 H17 N5 O5 Zn'
_chemical_formula_weight 484.77
_chemical_name_systematic
; 
 ? 
;
_space_group_IT_number 29
_symmetry_cell_setting orthorhombic
_symmetry_space_group_name_Hall 'P 2c -2ac'
_symmetry_space_group_name_H-M 'P c a 21'
_atom_sites_solution_hydrogens geom
_atom_sites_solution_primary direct
_atom_sites_solution_secondary difmap
_audit_creation_method SHELXL-97
_cell_angle_alpha 90.00
_cell_angle_beta 90.00
_cell_angle_gamma 90.00
_cell_formula_units_Z 4
_cell_length_a 20.740(2)
_cell_length_b 8.4415(10)
_cell_length_c 11.4863(14)
_cell_measurement_reflns_used 746
_cell_measurement_temperature 293(2)
_cell_measurement_theta_max 17.42
_cell_measurement_theta_min 2.61
_cell_volume 2011.0(4)
_computing_cell_refinement SMART
_computing_data_collection 'SMART (Bruker, 2000)'
_computing_data_reduction 'SAINT (Bruker, 2000)'
_computing_molecular_graphics SHELXTL
_computing_publication_material SHELXTL
_computing_structure_refinement SHELXTL
_computing_structure_solution 'SHELXTL (Bruker, 2000)'
_diffrn_ambient_temperature 293(2)
_diffrn_measured_fraction_theta_full 0.999
_diffrn_measured_fraction_theta_max 0.999
_diffrn_measurement_device_type 'Bruker Smart Apex CCD area detector'
_diffrn_measurement_method 'phi and omega scans'
_diffrn_radiation_monochromator graphite
_diffrn_radiation_source 'fine-focus sealed tube'
_diffrn_radiation_type MoK\a
_diffrn_radiation_wavelength 0.71073
_diffrn_reflns_av_R_equivalents 0.0413
_diffrn_reflns_av_sigmaI/netI 0.0545
_diffrn_reflns_limit_h_max 23
_diffrn_reflns_limit_h_min -26
_diffrn_reflns_limit_k_max 9
_diffrn_reflns_limit_k_min -10
_diffrn_reflns_limit_l_max 14
_diffrn_reflns_limit_l_min -14
_diffrn_reflns_number 11136
_diffrn_reflns_theta_full 27.00
_diffrn_reflns_theta_max 27.00
_diffrn_reflns_theta_min 1.96
_exptl_absorpt_coefficient_mu 1.268
_exptl_absorpt_correction_T_max 0.86
_exptl_absorpt_correction_T_min 0.83
_exptl_absorpt_correction_type multi-scan
_exptl_absorpt_process_details 'SADABS(Bruker, 2000)'
_exptl_crystal_colour colourless
_exptl_crystal_density_diffrn 1.601
_exptl_crystal_density_method 'not measured'
_exptl_crystal_description block
_exptl_crystal_F_000 992
_exptl_crystal_size_max 0.15
_exptl_crystal_size_mid 0.12
_exptl_crystal_size_min 0.12
_refine_diff_density_max 0.272
_refine_diff_density_min -0.724
_refine_diff_density_rms 0.069
_refine_ls_abs_structure_details 'Flack H D (1983), Acta Cryst. A39, 876-881'
_refine_ls_abs_structure_Flack 0.013(15)
_refine_ls_extinction_method none
_refine_ls_goodness_of_fit_ref 1.054
_refine_ls_hydrogen_treatment constr
_refine_ls_matrix_type full
_refine_ls_number_parameters 289
_refine_ls_number_reflns 4338
_refine_ls_number_restraints 1
_refine_ls_restrained_S_all 1.054
_refine_ls_R_factor_all 0.0614
_refine_ls_R_factor_gt 0.0500
_refine_ls_shift/su_max 0.000
_refine_ls_shift/su_mean 0.000
_refine_ls_structure_factor_coef Fsqd
_refine_ls_weighting_details 'calc w=1/[\s^2^(Fo^2^)+(0.0600P)^2^+0.0000P] where P=(Fo^2^+2Fc^2^)/3'
_refine_ls_weighting_scheme calc
_refine_ls_wR_factor_gt 0.1026
_refine_ls_wR_factor_ref 0.1057
_reflns_number_gt 3731
_reflns_number_total 4338
_reflns_threshold_expression >2sigma(I)
_cod_data_source_file ic0509985rom20050721_113116.cif
_cod_data_source_block 123
_cod_depositor_comments
;
The following automatic conversions were performed:
'_symmetry_cell_setting' value 'Orthorhombic' changed to 'orthorhombic'
according to '/home/saulius/struct/CIF-dictionaries/cif_core.dic'
dictionary named 'cif_core.dic' version 2.4.1 from
2010-06-29.

'_exptl_absorpt_correction_type' value 'Multi-scan' changed
to 'multi-scan' according to
'/home/saulius/struct/CIF-dictionaries/cif_core.dic' dictionary named
'cif_core.dic' version 2.4.1 from 2010-06-29.

Automatic conversion script
Id: cif_fix_enum 1527 2010-12-29 10:47:43Z saulius 
;
_cod_database_code 4309713

loop_
_symmetry_equiv_pos_as_xyz
'x, y, z'
'-x, -y, z+1/2'
'x+1/2, -y, z'
'-x+1/2, y, z+1/2'

loop_
_atom_site_label
_atom_site_type_symbol
_atom_site_fract_x
_atom_site_fract_y
_atom_site_fract_z
_atom_site_U_iso_or_equiv
_atom_site_adp_type
_atom_site_occupancy
_atom_site_symmetry_multiplicity
_atom_site_calc_flag
_atom_site_refinement_flags
_atom_site_disorder_assembly
_atom_site_disorder_group
Zn1 Zn 0.47676(2) 0.41258(5) 0.19232(4) 0.02711(12) Uani 1 1 d . . .
C1 C 0.50899(18) 0.7127(4) 0.3126(3) 0.0247(8) Uani 1 1 d . . .
H1 H 0.5150 0.6616 0.3835 0.030 Uiso 1 1 calc R . .
C2 C 0.5043(2) 0.8963(5) 0.1823(5) 0.0332(9) Uani 1 1 d . . .
H2 H 0.5061 0.9946 0.1459 0.040 Uiso 1 1 calc R . .
C3 C 0.48730(16) 0.7607(5) 0.1339(3) 0.0228(8) Uani 1 1 d . . .
H3 H 0.4755 0.7475 0.0564 0.027 Uiso 1 1 calc R . .
C4 C 0.5487(2) 0.9708(6) 0.3802(4) 0.0360(10) Uani 1 1 d . . .
H4A H 0.5410 0.9295 0.4578 0.043 Uiso 1 1 calc R . .
H4B H 0.5283 1.0740 0.3753 0.043 Uiso 1 1 calc R . .
C5 C 0.6220(2) 0.9907(4) 0.3621(3) 0.0238(8) Uani 1 1 d . . .
C6 C 0.6529(2) 0.9201(6) 0.2714(5) 0.0433(12) Uani 1 1 d . . .
H6 H 0.6308 0.8507 0.2228 0.052 Uiso 1 1 calc R . .
C7 C 0.7177(2) 0.9524(6) 0.2520(4) 0.0438(12) Uani 1 1 d . . .
H7 H 0.7380 0.9088 0.1873 0.053 Uiso 1 1 calc R . .
C8 C 0.7526(2) 1.0476(4) 0.3265(4) 0.0275(8) Uani 1 1 d . . .
C9 C 0.7209(2) 1.1108(5) 0.4205(4) 0.0348(10) Uani 1 1 d . . .
H9 H 0.7432 1.1739 0.4732 0.042 Uiso 1 1 calc R . .
C10 C 0.6545(2) 1.0809(5) 0.4379(4) 0.0329(9) Uani 1 1 d . . .
H10 H 0.6334 1.1239 0.5020 0.039 Uiso 1 1 calc R . .
C11 C 0.38698(19) 0.1552(6) 0.2397(4) 0.0367(10) Uani 1 1 d . . .
H11 H 0.3842 0.1347 0.1603 0.044 Uiso 1 1 calc R . .
C12 C 0.3222(2) -0.0775(6) 0.3035(4) 0.0420(11) Uani 1 1 d . . .
H12A H 0.3374 -0.1606 0.3549 0.050 Uiso 1 1 calc R . .
H12B H 0.3274 -0.1138 0.2240 0.050 Uiso 1 1 calc R . .
C13 C 0.3733(2) 0.1359(6) 0.4260(4) 0.0439(12) Uani 1 1 d . . .
H13 H 0.3603 0.1028 0.4996 0.053 Uiso 1 1 calc R . .
C14 C 0.4075(2) 0.2615(7) 0.4002(4) 0.0424(12) Uani 1 1 d . . .
H14 H 0.4234 0.3322 0.4552 0.051 Uiso 1 1 calc R . .
C15 C 0.6038(2) 0.2909(5) 0.1182(3) 0.0328(10) Uani 1 1 d . . .
C16 C 0.63789(17) 0.3811(4) 0.2063(4) 0.0272(8) Uani 1 1 d . . .
C17 C 0.69969(19) 0.4336(5) 0.1859(5) 0.0374(9) Uani 1 1 d . . .
H17 H 0.7180 0.4157 0.1132 0.045 Uiso 1 1 calc R . .
C18 C 0.7350(2) 0.5108(6) 0.2681(5) 0.0403(11) Uani 1 1 d . . .
H18 H 0.7769 0.5442 0.2523 0.048 Uiso 1 1 calc R . .
C19 C 0.7077(2) 0.5377(5) 0.3735(4) 0.0344(9) Uani 1 1 d . . .
H19 H 0.7311 0.5926 0.4297 0.041 Uiso 1 1 calc R . .
C20 C 0.64650(17) 0.4861(5) 0.3999(3) 0.0252(8) Uani 1 1 d . . .
C21 C 0.61967(17) 0.4984(5) 0.5214(4) 0.0268(9) Uani 1 1 d . . .
N1 N 0.48980(15) 0.6417(4) 0.2162(2) 0.0205(7) Uani 1 1 d . . .
N2 N 0.51860(16) 0.8651(4) 0.2954(3) 0.0270(7) Uani 1 1 d . . .
N3 N 0.41693(16) 0.2765(4) 0.2833(3) 0.0272(7) Uani 1 1 d . . .
N4 N 0.36065(18) 0.0633(5) 0.3211(3) 0.0361(9) Uani 1 1 d . . .
N5 N 0.61086(16) 0.4135(4) 0.3151(3) 0.0233(6) Uani 1 1 d . . .
O1 O 0.54266(14) 0.2909(4) 0.1097(3) 0.0334(7) Uani 1 1 d . . .
O2 O 0.63739(14) 0.2085(4) 0.0538(3) 0.0384(8) Uani 1 1 d . . .
O3 O 0.55264(12) 0.3654(3) 0.3414(2) 0.0269(6) Uani 1 1 d . . .
O4 O 0.57358(15) 0.5893(4) 0.5384(2) 0.0342(7) Uani 1 1 d . . .
O5 O 0.64932(17) 0.4232(5) 0.5959(3) 0.0458(8) Uani 1 1 d . . .

loop_
_atom_site_aniso_label
_atom_site_aniso_U_11
_atom_site_aniso_U_22
_atom_site_aniso_U_33
_atom_site_aniso_U_23
_atom_site_aniso_U_13
_atom_site_aniso_U_12
Zn1 0.0325(2) 0.0236(2) 0.02517(19) 0.0003(3) 0.0031(2) -0.00259(18)
C1 0.0267(19) 0.0202(19) 0.0272(19) 0.0058(15) -0.0047(15) -0.0004(15)
C2 0.0355(17) 0.0203(17) 0.044(3) 0.012(2) 0.012(3) -0.0057(15)
C3 0.0171(18) 0.039(2) 0.0124(16) 0.0047(16) 0.0092(13) 0.0007(15)
C4 0.040(2) 0.032(2) 0.036(2) -0.0212(19) 0.0056(19) 0.0031(19)
C5 0.038(2) 0.0152(18) 0.0183(17) -0.0075(13) -0.0004(16) 0.0083(15)
C6 0.042(3) 0.039(3) 0.049(3) -0.032(2) -0.006(2) -0.002(2)
C7 0.038(2) 0.057(3) 0.036(2) -0.024(2) 0.009(2) 0.008(2)
C8 0.038(2) 0.0121(17) 0.033(2) -0.0113(15) -0.0038(17) 0.0029(15)
C9 0.035(2) 0.019(2) 0.050(3) -0.0155(18) -0.0136(19) -0.0034(17)
C10 0.034(2) 0.037(2) 0.028(2) -0.0103(18) 0.0027(17) -0.0088(19)
C11 0.023(2) 0.060(3) 0.0276(19) -0.005(2) 0.0064(16) 0.003(2)
C12 0.042(3) 0.035(3) 0.049(3) 0.010(2) -0.004(2) 0.006(2)
C13 0.050(3) 0.062(3) 0.020(2) 0.0112(19) 0.001(2) -0.023(2)
C14 0.043(2) 0.062(3) 0.023(2) 0.005(2) -0.0054(18) -0.017(2)
C15 0.047(3) 0.034(2) 0.0175(18) -0.0096(15) 0.0089(17) 0.012(2)
C16 0.0268(16) 0.0220(18) 0.033(2) 0.0060(17) 0.0074(17) 0.0017(13)
C17 0.0327(18) 0.046(2) 0.033(2) -0.007(2) 0.001(2) -0.0014(17)
C18 0.023(2) 0.049(3) 0.050(3) -0.007(2) 0.0154(19) -0.0082(19)
C19 0.029(2) 0.032(2) 0.042(2) -0.0044(19) -0.0078(19) 0.0078(17)
C20 0.0179(17) 0.034(2) 0.0237(19) -0.0041(16) -0.0003(15) -0.0064(16)
C21 0.0122(15) 0.036(2) 0.032(2) -0.0127(17) 0.0018(15) -0.0100(15)
N1 0.0344(17) 0.0196(14) 0.0076(16) 0.0037(10) -0.0004(11) -0.0049(12)
N2 0.0209(15) 0.0202(16) 0.040(2) -0.0056(14) -0.0001(14) 0.0004(12)
N3 0.0290(18) 0.0315(19) 0.0212(16) 0.0051(13) -0.0039(13) -0.0137(14)
N4 0.0325(19) 0.039(2) 0.0371(19) 0.0182(16) 0.0048(15) -0.0128(15)
N5 0.0270(16) 0.0230(16) 0.0200(14) -0.0003(13) 0.0017(12) 0.0096(13)
O1 0.0280(15) 0.0350(18) 0.0373(16) -0.0197(14) -0.0067(12) 0.0058(13)
O2 0.0309(16) 0.045(2) 0.0399(18) -0.0229(15) -0.0042(13) 0.0055(14)
O3 0.0144(12) 0.0297(15) 0.0367(16) -0.0032(12) 0.0107(11) -0.0115(10)
O4 0.0387(17) 0.0429(18) 0.0210(14) -0.0021(12) 0.0055(12) 0.0123(14)
O5 0.0409(18) 0.062(2) 0.0340(17) 0.0051(16) -0.0041(14) 0.0095(17)

loop_
_atom_type_symbol
_atom_type_description
_atom_type_scat_dispersion_real
_atom_type_scat_dispersion_imag
_atom_type_scat_source
C C 0.0033 0.0016 'International Tables Vol C Tables 4.2.6.8 and 6.1.1.4'
H H 0.0000 0.0000 'International Tables Vol C Tables 4.2.6.8 and 6.1.1.4'
N N 0.0061 0.0033 'International Tables Vol C Tables 4.2.6.8 and 6.1.1.4'
O O 0.0106 0.0060 'International Tables Vol C Tables 4.2.6.8 and 6.1.1.4'
Zn Zn 0.2839 1.4301 'International Tables Vol C Tables 4.2.6.8 and 6.1.1.4'

loop_
_geom_angle_atom_site_label_1
_geom_angle_atom_site_label_2
_geom_angle_atom_site_label_3
_geom_angle
_geom_angle_site_symmetry_1
_geom_angle_site_symmetry_3
_geom_angle_publ_flag
O1 Zn1 N1 119.13(13) . . ?
O1 Zn1 N3 112.84(14) . . ?
N1 Zn1 N3 125.38(13) . . ?
O1 Zn1 O4 86.18(12) . 2_664 ?
N1 Zn1 O4 101.37(12) . 2_664 ?
N3 Zn1 O4 97.52(13) . 2_664 ?
O1 Zn1 O3 78.31(11) . . ?
N1 Zn1 O3 88.47(11) . . ?
N3 Zn1 O3 86.39(11) . . ?
O4 Zn1 O3 164.30(11) 2_664 . ?
N2 C1 N1 111.3(3) . . ?
N2 C1 H1 124.4 . . ?
N1 C1 H1 124.4 . . ?
C3 C2 N2 107.1(4) . . ?
C3 C2 H2 126.5 . . ?
N2 C2 H2 126.5 . . ?
C2 C3 N1 109.4(4) . . ?
C2 C3 H3 125.3 . . ?
N1 C3 H3 125.3 . . ?
N2 C4 C5 113.4(3) . . ?
N2 C4 H4A 108.9 . . ?
C5 C4 H4A 108.9 . . ?
N2 C4 H4B 108.9 . . ?
C5 C4 H4B 108.9 . . ?
H4A C4 H4B 107.7 . . ?
C10 C5 C6 120.7(4) . . ?
C10 C5 C4 118.1(3) . . ?
C6 C5 C4 121.2(4) . . ?
C5 C6 C7 119.5(4) . . ?
C5 C6 H6 120.3 . . ?
C7 C6 H6 120.3 . . ?
C8 C7 C6 121.5(4) . . ?
C8 C7 H7 119.3 . . ?
C6 C7 H7 119.3 . . ?
C9 C8 C7 117.6(4) . . ?
C9 C8 C12 122.6(4) . 3_565 ?
C7 C8 C12 119.8(4) . 3_565 ?
C8 C9 C10 120.6(4) . . ?
C8 C9 H9 119.7 . . ?
C10 C9 H9 119.7 . . ?
C5 C10 C9 120.0(4) . . ?
C5 C10 H10 120.0 . . ?
C9 C10 H10 120.0 . . ?
N3 C11 N4 112.6(4) . . ?
N3 C11 H11 123.7 . . ?
N4 C11 H11 123.7 . . ?
N4 C12 C8 111.8(4) . 3_465 ?
N4 C12 H12A 109.3 . . ?
C8 C12 H12A 109.3 3_465 . ?
N4 C12 H12B 109.3 . . ?
C8 C12 H12B 109.3 3_465 . ?
H12A C12 H12B 107.9 . . ?
C14 C13 N4 105.4(4) . . ?
C14 C13 H13 127.3 . . ?
N4 C13 H13 127.3 . . ?
C13 C14 N3 112.1(4) . . ?
C13 C14 H14 123.9 . . ?
N3 C14 H14 123.9 . . ?
O2 C15 O1 121.2(4) . . ?
O2 C15 C16 116.1(4) . . ?
O1 C15 C16 122.6(3) . . ?
C17 C16 N5 117.6(4) . . ?
C17 C16 C15 120.3(4) . . ?
N5 C16 C15 122.1(3) . . ?
C18 C17 C16 122.5(5) . . ?
C18 C17 H17 118.7 . . ?
C16 C17 H17 118.7 . . ?
C19 C18 C17 118.3(4) . . ?
C19 C18 H18 120.8 . . ?
C17 C18 H18 120.8 . . ?
C18 C19 C20 122.0(4) . . ?
C18 C19 H19 119.0 . . ?
C20 C19 H19 119.0 . . ?
N5 C20 C19 118.9(4) . . ?
N5 C20 C21 119.4(3) . . ?
C19 C20 C21 121.6(3) . . ?
O5 C21 O4 126.5(4) . . ?
O5 C21 C20 115.1(4) . . ?
O4 C21 C20 118.2(4) . . ?
C1 N1 C3 104.8(3) . . ?
C1 N1 Zn1 127.1(2) . . ?
C3 N1 Zn1 127.8(2) . . ?
C1 N2 C2 107.4(3) . . ?
C1 N2 C4 124.1(4) . . ?
C2 N2 C4 127.8(4) . . ?
C11 N3 C14 103.8(4) . . ?
C11 N3 Zn1 123.5(3) . . ?
C14 N3 Zn1 131.4(3) . . ?
C11 N4 C13 106.1(4) . . ?
C11 N4 C12 127.3(4) . . ?
C13 N4 C12 126.4(4) . . ?
O3 N5 C20 118.3(3) . . ?
O3 N5 C16 121.0(3) . . ?
C20 N5 C16 120.5(3) . . ?
C15 O1 Zn1 131.3(3) . . ?
N5 O3 Zn1 113.3(2) . . ?
C21 O4 Zn1 121.5(3) . 2_665 ?

loop_
_geom_bond_atom_site_label_1
_geom_bond_atom_site_label_2
_geom_bond_distance
_geom_bond_site_symmetry_2
_geom_bond_publ_flag
Zn1 O1 1.956(3) . ?
Zn1 N1 1.972(3) . ?
Zn1 N3 1.988(3) . ?
Zn1 O4 2.053(3) 2_664 ?
Zn1 O3 2.360(3) . ?
C1 N2 1.317(5) . ?
C1 N1 1.320(5) . ?
C1 H1 0.9300 . ?
C2 C3 1.320(6) . ?
C2 N2 1.358(7) . ?
C2 H2 0.9300 . ?
C3 N1 1.381(5) . ?
C3 H3 0.9300 . ?
C4 N2 1.461(5) . ?
C4 C5 1.544(6) . ?
C4 H4A 0.9700 . ?
C4 H4B 0.9700 . ?
C5 C10 1.337(5) . ?
C5 C6 1.361(6) . ?
C6 C7 1.390(7) . ?
C6 H6 0.9300 . ?
C7 C8 1.379(6) . ?
C7 H7 0.9300 . ?
C8 C9 1.372(6) . ?
C8 C12 1.489(6) 3_565 ?
C9 C10 1.414(6) . ?
C9 H9 0.9300 . ?
C10 H10 0.9300 . ?
C11 N3 1.299(6) . ?
C11 N4 1.332(6) . ?
C11 H11 0.9300 . ?
C12 N4 1.446(6) . ?
C12 C8 1.489(6) 3_465 ?
C12 H12A 0.9700 . ?
C12 H12B 0.9700 . ?
C13 C14 1.309(7) . ?
C13 N4 1.377(6) . ?
C13 H13 0.9300 . ?
C14 N3 1.362(5) . ?
C14 H14 0.9300 . ?
C15 O2 1.231(5) . ?
C15 O1 1.272(6) . ?
C15 C16 1.451(6) . ?
C16 C17 1.377(5) . ?
C16 N5 1.397(5) . ?
C17 C18 1.361(7) . ?
C17 H17 0.9300 . ?
C18 C19 1.356(7) . ?
C18 H18 0.9300 . ?
C19 C20 1.376(6) . ?
C19 H19 0.9300 . ?
C20 N5 1.368(5) . ?
C20 C21 1.506(5) . ?
C21 O5 1.230(5) . ?
C21 O4 1.241(5) . ?
N5 O3 1.309(4) . ?
O4 Zn1 2.053(3) 2_665 ?
